data_7713991
loop_
_publ_author_name
'P\'erez, Ana Laura'
'Kemmerer, Axel'
'Zapata, Alejandro J.'
'Sartoris, Rosana'
'Gonzalez, Pablo'
'Urteaga, Raul'
'Baggio, Ricardo'
'Suarez, Sebastian'
'Ramos, Carlos'
'Dalosto, Sergio'
'Rizzi, Alberto C.'
'Brondino, Carlos D.'

_publ_section_title
;
 Synthesis, structure, and characterisation of a ferromagnetically coupled
 dinuclear complex containing Co(II) ions in high spin configuration and
 thiodiacetate and phenanthroline as ligands and of a series of
 isomorphous heterodinuclear complexes containing different Co:Zn ratios
;
_journal_name_full 'Dalton Transactions'
_journal_paper_doi 10.1039/D3DT02115G
_journal_year 2023
_chemical_formula_sum 'C36 H30 Co2 N4 O12 S3'
_chemical_formula_weight 924.68
_space_group_crystal_system monoclinic
_space_group_IT_number 15
_space_group_name_Hall '-C 2yc'
_space_group_name_H-M_alt 'C 1 2/c 1'
_atom_sites_solution_hydrogens mixed
_audit_creation_method SHELXL-2018/3
_audit_update_record
;
2023-08-03 deposited with the CCDC.	2023-09-18 downloaded from the CCDC.
;
_cell_angle_alpha 90
_cell_angle_beta 105.974(5)
_cell_angle_gamma 90
_cell_formula_units_Z 4
_cell_length_a 19.3064(7)
_cell_length_b 14.3531(5)
_cell_length_c 13.5255(4)
_cell_measurement_reflns_used 3278
_cell_measurement_temperature 293(2)
_cell_measurement_theta_max 72.1040
_cell_measurement_theta_min 4.7970
_cell_volume 3603.3(2)
_computing_cell_refinement 'CrysAlisPro 1.171.41.95a (Rigaku OD, 2021)'
_computing_data_collection 'CrysAlisPro 1.171.41.95a (Rigaku OD, 2021)'
_computing_data_reduction 'CrysAlisPro 1.171.41.95a (Rigaku OD, 2021)'
_computing_molecular_graphics 'Olex2 1.5 (Dolomanov et al., 2009)'
_computing_publication_material 'Olex2 1.5 (Dolomanov et al., 2009)'
_computing_structure_refinement 'SHELXL-2018/3 (Sheldrick, 2018)'
_computing_structure_solution 'SHELXS  (Sheldrick, 2008)'
_diffrn_ambient_temperature 293(2)
_diffrn_measured_fraction_theta_full 0.997
_diffrn_measured_fraction_theta_max 0.938
_diffrn_measurement_device 'four-circle diffractometer'
_diffrn_measurement_device_type 'Xcalibur, Eos, Gemini'
_diffrn_measurement_method '\w scans'
_diffrn_radiation_type MoK\a
_diffrn_radiation_wavelength 0.71073
_diffrn_reflns_av_R_equivalents 0.0470
_diffrn_reflns_av_unetI/netI 0.0318
_diffrn_reflns_Laue_measured_fraction_full 0.997
_diffrn_reflns_Laue_measured_fraction_max 0.938
_diffrn_reflns_limit_h_max 25
_diffrn_reflns_limit_h_min -25
_diffrn_reflns_limit_k_max 19
_diffrn_reflns_limit_k_min -19
_diffrn_reflns_limit_l_max 17
_diffrn_reflns_limit_l_min -18
_diffrn_reflns_number 30895
_diffrn_reflns_point_group_measured_fraction_full 0.997
_diffrn_reflns_point_group_measured_fraction_max 0.938
_diffrn_reflns_theta_full 25.000
_diffrn_reflns_theta_max 28.883
_diffrn_reflns_theta_min 3.532
_exptl_absorpt_coefficient_mu 1.168
_exptl_absorpt_correction_type multi-scan
_exptl_absorpt_process_details
;
CrysAlisPro 1.171.41.95a (Rigaku Oxford Diffraction, 2021)
Empirical absorption correction using spherical harmonics,
implemented in SCALE3 ABSPACK scaling algorithm.
;
_exptl_crystal_colour blue
_exptl_crystal_density_diffrn 1.705
_exptl_crystal_description block
_exptl_crystal_F_000 1888
_exptl_crystal_size_max 0.30
_exptl_crystal_size_mid 0.26
_exptl_crystal_size_min 0.22
_exptl_transmission_factor_max 0.25
_exptl_transmission_factor_min 0.10
_refine_diff_density_max 0.805
_refine_diff_density_min -0.423
_refine_diff_density_rms 0.069
_refine_ls_extinction_method none
_refine_ls_goodness_of_fit_ref 1.389
_refine_ls_hydrogen_treatment mixed
_refine_ls_matrix_type full
_refine_ls_number_parameters 261
_refine_ls_number_reflns 4449
_refine_ls_number_restraints 1
_refine_ls_restrained_S_all 1.389
_refine_ls_R_factor_all 0.0455
_refine_ls_R_factor_gt 0.0339
_refine_ls_shift/su_max 0.000
_refine_ls_shift/su_mean 0.000
_refine_ls_structure_factor_coef Fsqd
_refine_ls_weighting_details 'w=1/[\s^2^(Fo^2^)+(0.0273P)^2^] where P=(Fo^2^+2Fc^2^)/3'
_refine_ls_weighting_scheme calc
_refine_ls_wR_factor_gt 0.0752
_refine_ls_wR_factor_ref 0.0795
_reflns_Friedel_coverage 0.000
_reflns_number_gt 3718
_reflns_number_total 4449
_reflns_threshold_expression 'I > 2\s(I)'
_cod_data_source_file d3dt02115g2.cif
_cod_data_source_block TMP_CCDC2
_cod_original_sg_symbol_H-M 'C 2/c'
_cod_database_code 7713991
_shelx_shelxl_version_number 2018/3
_shelx_space_group_comment
;
The symmetry employed for this shelxl refinement is uniquely defined
by the following loop, which should always be used as a source of
symmetry information in preference to the above space-group names.
They are only intended as comments.
;

loop_
_space_group_symop_operation_xyz
'x, y, z'
'-x, y, -z+1/2'
'x+1/2, y+1/2, z'
'-x+1/2, y+1/2, -z+1/2'
'-x, -y, -z'
'x, -y, z-1/2'
'-x+1/2, -y+1/2, -z'
'x+1/2, -y+1/2, z-1/2'

loop_
_atom_site_label
_atom_site_type_symbol
_atom_site_fract_x
_atom_site_fract_y
_atom_site_fract_z
_atom_site_U_iso_or_equiv
_atom_site_adp_type
_atom_site_occupancy
_atom_site_site_symmetry_order
_atom_site_calc_flag
_atom_site_refinement_flags_posn
_atom_site_refinement_flags_adp
_atom_site_refinement_flags_occupancy
_atom_site_disorder_assembly
_atom_site_disorder_group
Co1 Co 0.20806(2) 0.16962(2) 0.04295(2) 0.01845(9) Uani 1 1 d . . . . .
S1A S 0.17234(2) 0.19076(3) 0.20770(4) 0.02348(12) Uani 1 1 d . . . . .
O1A O 0.29946(7) 0.11832(9) 0.14194(10) 0.0250(3) Uani 1 1 d . . . . .
O2A O 0.36267(7) 0.06522(10) 0.29338(10) 0.0321(3) Uani 1 1 d . . . . .
O3A O 0.24057(7) 0.30640(9) 0.07226(10) 0.0209(3) Uani 1 1 d . . . . .
O4A O 0.28982(8) 0.40902(10) 0.19528(11) 0.0332(3) Uani 1 1 d . . . . .
C1A C 0.30838(10) 0.10371(13) 0.23646(15) 0.0231(4) Uani 1 1 d . . . . .
C2A C 0.25005(11) 0.13113(14) 0.28718(15) 0.0277(4) Uani 1 1 d . . . . .
H2AA H 0.271803 0.170692 0.345619 0.033 Uiso 1 1 calc R U . . .
H2AB H 0.233567 0.075033 0.313682 0.033 Uiso 1 1 calc R U . . .
C3A C 0.19811(11) 0.31195(13) 0.22216(16) 0.0280(5) Uani 1 1 d . . . . .
H3AA H 0.154585 0.349310 0.202970 0.034 Uiso 1 1 calc R U . . .
H3AB H 0.221128 0.323571 0.294398 0.034 Uiso 1 1 calc R U . . .
C4A C 0.24827(10) 0.34604(12) 0.16072(14) 0.0209(4) Uani 1 1 d . . . . .
N1 N 0.10104(8) 0.19475(11) -0.04561(12) 0.0206(3) Uani 1 1 d . . . . .
N2 N 0.17059(8) 0.03304(10) 0.00293(11) 0.0198(3) Uani 1 1 d . . . . .
C1 C 0.06710(10) 0.27579(14) -0.06719(16) 0.0272(4) Uani 1 1 d . . . . .
H1A H 0.092937 0.330423 -0.046585 0.033 Uiso 1 1 calc R U . . .
C2 C -0.00623(11) 0.28208(15) -0.11989(16) 0.0324(5) Uani 1 1 d . . . . .
H2A H -0.028310 0.340027 -0.133895 0.039 Uiso 1 1 calc R U . . .
C3 C -0.04502(10) 0.20257(15) -0.15050(16) 0.0295(5) Uani 1 1 d . . . . .
H3A H -0.093787 0.206074 -0.184992 0.035 Uiso 1 1 calc R U . . .
C4 C -0.01113(9) 0.11590(13) -0.12981(14) 0.0227(4) Uani 1 1 d . . . . .
C5 C -0.04722(11) 0.02862(15) -0.15872(15) 0.0287(5) Uani 1 1 d . . . . .
H5A H -0.096205 0.027964 -0.192413 0.034 Uiso 1 1 calc R U . . .
C6 C -0.01091(11) -0.05249(15) -0.13758(15) 0.0293(5) Uani 1 1 d . . . . .
H6A H -0.035312 -0.108170 -0.157910 0.035 Uiso 1 1 calc R U . . .
C7 C 0.06415(10) -0.05500(13) -0.08471(14) 0.0226(4) Uani 1 1 d . . . . .
C8 C 0.10430(12) -0.13755(14) -0.06050(16) 0.0301(5) Uani 1 1 d . . . . .
H8A H 0.082883 -0.194924 -0.081422 0.036 Uiso 1 1 calc R U . . .
C9 C 0.17501(12) -0.13265(14) -0.00600(16) 0.0293(5) Uani 1 1 d . . . . .
H9A H 0.202242 -0.186800 0.010163 0.035 Uiso 1 1 calc R U . . .
C10 C 0.20639(11) -0.04634(13) 0.02542(15) 0.0254(4) Uani 1 1 d . . . . .
H10A H 0.254430 -0.044399 0.063734 0.030 Uiso 1 1 calc R U . . .
C11 C 0.10050(10) 0.02895(12) -0.05257(13) 0.0184(4) Uani 1 1 d . . . . .
C12 C 0.06271(9) 0.11561(12) -0.07685(14) 0.0188(4) Uani 1 1 d . . . . .
S1B S 0.000000 0.62041(5) -0.250000 0.03225(18) Uani 1 2 d S T P . .
O1B O 0.09510(8) 0.51147(11) 0.01987(11) 0.0351(4) Uani 1 1 d D . . . .
H1B H 0.1169(11) 0.5286(16) 0.0760(10) 0.042 Uiso 1 1 d D U . . .
O2B O 0.11879(9) 0.64645(11) -0.04580(13) 0.0467(4) Uani 1 1 d . . . . .
C1B C 0.08835(11) 0.57241(13) -0.05542(16) 0.0276(4) Uani 1 1 d . . . . .
C2B C 0.04079(11) 0.53378(14) -0.15371(15) 0.0288(5) Uani 1 1 d . . . . .
H2BA H 0.002699 0.497768 -0.137856 0.035 Uiso 1 1 calc R U . . .
H2BB H 0.069001 0.491444 -0.182952 0.035 Uiso 1 1 calc R U . . .

loop_
_atom_site_aniso_label
_atom_site_aniso_U_11
_atom_site_aniso_U_22
_atom_site_aniso_U_33
_atom_site_aniso_U_23
_atom_site_aniso_U_13
_atom_site_aniso_U_12
Co1 0.01777(14) 0.01732(14) 0.01883(15) -0.00007(10) 0.00261(10) -0.00336(10)
S1A 0.0211(2) 0.0257(3) 0.0249(3) 0.0000(2) 0.0084(2) -0.00393(19)
O1A 0.0214(7) 0.0345(8) 0.0180(7) 0.0021(6) 0.0036(6) 0.0012(6)
O2A 0.0269(8) 0.0417(9) 0.0239(8) 0.0051(6) 0.0008(6) 0.0039(6)
O3A 0.0242(7) 0.0192(7) 0.0195(7) -0.0028(5) 0.0064(6) -0.0055(5)
O4A 0.0376(8) 0.0321(8) 0.0285(8) -0.0111(7) 0.0064(7) -0.0136(7)
C1A 0.0229(10) 0.0215(10) 0.0233(10) -0.0005(8) 0.0037(8) -0.0057(8)
C2A 0.0342(11) 0.0281(11) 0.0224(10) 0.0043(8) 0.0105(9) 0.0028(9)
C3A 0.0354(11) 0.0240(10) 0.0269(11) -0.0041(8) 0.0123(9) -0.0009(9)
C4A 0.0226(9) 0.0165(9) 0.0217(10) -0.0002(8) 0.0027(8) 0.0028(8)
N1 0.0206(8) 0.0196(8) 0.0210(8) 0.0006(6) 0.0046(7) -0.0004(6)
N2 0.0220(8) 0.0178(8) 0.0198(8) 0.0022(6) 0.0060(7) -0.0007(6)
C1 0.0282(10) 0.0207(10) 0.0326(12) 0.0022(9) 0.0082(9) 0.0008(8)
C2 0.0296(11) 0.0319(12) 0.0366(13) 0.0079(10) 0.0104(10) 0.0119(9)
C3 0.0177(9) 0.0411(13) 0.0293(11) 0.0054(10) 0.0059(9) 0.0026(9)
C4 0.0188(9) 0.0330(11) 0.0172(9) 0.0011(8) 0.0067(8) -0.0033(8)
C5 0.0200(10) 0.0438(13) 0.0229(10) -0.0054(9) 0.0067(8) -0.0109(9)
C6 0.0322(11) 0.0334(12) 0.0254(11) -0.0077(9) 0.0131(9) -0.0179(9)
C7 0.0300(10) 0.0231(10) 0.0178(9) -0.0029(8) 0.0118(8) -0.0090(8)
C8 0.0485(13) 0.0188(10) 0.0285(11) -0.0052(9) 0.0195(10) -0.0108(9)
C9 0.0441(12) 0.0178(10) 0.0293(11) 0.0033(9) 0.0157(10) 0.0058(9)
C10 0.0287(11) 0.0228(10) 0.0257(11) 0.0037(8) 0.0091(9) 0.0029(8)
C11 0.0234(9) 0.0200(9) 0.0135(9) 0.0009(7) 0.0077(7) -0.0051(7)
C12 0.0197(9) 0.0221(10) 0.0162(9) 0.0000(7) 0.0075(7) -0.0035(7)
S1B 0.0378(4) 0.0230(4) 0.0314(4) 0.000 0.0019(3) 0.000
O1B 0.0466(9) 0.0342(9) 0.0200(8) -0.0033(7) 0.0016(7) -0.0085(7)
O2B 0.0568(11) 0.0256(9) 0.0485(10) -0.0020(8) -0.0013(9) -0.0092(8)
C1B 0.0292(11) 0.0211(10) 0.0330(12) -0.0032(9) 0.0097(9) 0.0024(8)
C2B 0.0379(12) 0.0245(11) 0.0223(10) 0.0009(8) 0.0057(9) -0.0003(9)

loop_
_atom_type_symbol
_atom_type_description
_atom_type_scat_dispersion_real
_atom_type_scat_dispersion_imag
_atom_type_scat_source
C C 0.0033 0.0016 'International Tables Vol C Tables 4.2.6.8 and 6.1.1.4'
H H 0.0000 0.0000 'International Tables Vol C Tables 4.2.6.8 and 6.1.1.4'
N N 0.0061 0.0033 'International Tables Vol C Tables 4.2.6.8 and 6.1.1.4'
O O 0.0106 0.0060 'International Tables Vol C Tables 4.2.6.8 and 6.1.1.4'
S S 0.1246 0.1234 'International Tables Vol C Tables 4.2.6.8 and 6.1.1.4'
Co Co 0.3494 0.9721 'International Tables Vol C Tables 4.2.6.8 and 6.1.1.4'

loop_
_geom_angle_atom_site_label_1
_geom_angle_atom_site_label_2
_geom_angle_atom_site_label_3
_geom_angle
_geom_angle_site_symmetry_1
_geom_angle_site_symmetry_3
_geom_angle_publ_flag
O1A Co1 O3A 93.15(5) . . ?
O1A Co1 O3A 92.67(5) . 7 ?
O3A Co1 O3A 78.78(5) . 7 ?
O1A Co1 N2 90.38(6) . . ?
O3A Co1 N2 176.04(5) . . ?
O3A Co1 N2 99.27(5) 7 . ?
O1A Co1 N1 165.64(5) . . ?
O3A Co1 N1 98.30(6) . . ?
O3A Co1 N1 98.02(5) 7 . ?
N2 Co1 N1 78.49(6) . . ?
O1A Co1 S1A 82.01(4) . . ?
O3A Co1 S1A 81.89(4) . . ?
O3A Co1 S1A 159.63(4) 7 . ?
N2 Co1 S1A 100.40(4) . . ?
N1 Co1 S1A 91.01(4) . . ?
C2A S1A C3A 103.50(10) . . ?
C2A S1A Co1 94.84(6) . . ?
C3A S1A Co1 94.44(6) . . ?
C1A O1A Co1 125.38(12) . . ?
C4A O3A Co1 123.09(11) . . ?
C4A O3A Co1 131.12(11) . 7 ?
Co1 O3A Co1 101.22(5) . 7 ?
O2A C1A O1A 123.90(17) . . ?
O2A C1A C2A 115.90(17) . . ?
O1A C1A C2A 120.18(17) . . ?
C1A C2A S1A 116.82(13) . . ?
C1A C2A H2AA 108.1 . . ?
S1A C2A H2AA 108.1 . . ?
C1A C2A H2AB 108.1 . . ?
S1A C2A H2AB 108.1 . . ?
H2AA C2A H2AB 107.3 . . ?
C4A C3A S1A 116.68(13) . . ?
C4A C3A H3AA 108.1 . . ?
S1A C3A H3AA 108.1 . . ?
C4A C3A H3AB 108.1 . . ?
S1A C3A H3AB 108.1 . . ?
H3AA C3A H3AB 107.3 . . ?
O4A C4A O3A 125.33(17) . . ?
O4A C4A C3A 118.84(17) . . ?
O3A C4A C3A 115.78(16) . . ?
C1 N1 C12 118.08(16) . . ?
C1 N1 Co1 128.33(13) . . ?
C12 N1 Co1 113.41(12) . . ?
C10 N2 C11 117.93(16) . . ?
C10 N2 Co1 128.37(13) . . ?
C11 N2 Co1 113.71(11) . . ?
N1 C1 C2 122.45(19) . . ?
N1 C1 H1A 118.8 . . ?
C2 C1 H1A 118.8 . . ?
C3 C2 C1 119.56(19) . . ?
C3 C2 H2A 120.2 . . ?
C1 C2 H2A 120.2 . . ?
C2 C3 C4 119.73(18) . . ?
C2 C3 H3A 120.1 . . ?
C4 C3 H3A 120.1 . . ?
C3 C4 C12 117.20(17) . . ?
C3 C4 C5 123.87(18) . . ?
C12 C4 C5 118.93(17) . . ?
C6 C5 C4 120.73(18) . . ?
C6 C5 H5A 119.6 . . ?
C4 C5 H5A 119.6 . . ?
C5 C6 C7 121.62(18) . . ?
C5 C6 H6A 119.2 . . ?
C7 C6 H6A 119.2 . . ?
C11 C7 C8 117.11(18) . . ?
C11 C7 C6 119.06(18) . . ?
C8 C7 C6 123.82(18) . . ?
C9 C8 C7 119.27(18) . . ?
C9 C8 H8A 120.4 . . ?
C7 C8 H8A 120.4 . . ?
C8 C9 C10 119.84(19) . . ?
C8 C9 H9A 120.1 . . ?
C10 C9 H9A 120.1 . . ?
N2 C10 C9 122.65(19) . . ?
N2 C10 H10A 118.7 . . ?
C9 C10 H10A 118.7 . . ?
N2 C11 C7 123.16(17) . . ?
N2 C11 C12 117.17(16) . . ?
C7 C11 C12 119.66(17) . . ?
N1 C12 C4 122.98(17) . . ?
N1 C12 C11 117.07(16) . . ?
C4 C12 C11 119.95(16) . . ?
C2B S1B C2B 93.58(13) 2_554 . ?
C1B O1B H1B 116.3(17) . . ?
O2B C1B O1B 124.0(2) . . ?
O2B C1B C2B 125.7(2) . . ?
O1B C1B C2B 110.19(17) . . ?
C1B C2B S1B 114.95(14) . . ?
C1B C2B H2BA 108.5 . . ?
S1B C2B H2BA 108.5 . . ?
C1B C2B H2BB 108.5 . . ?
S1B C2B H2BB 108.5 . . ?
H2BA C2B H2BB 107.5 . . ?

loop_
_geom_bond_atom_site_label_1
_geom_bond_atom_site_label_2
_geom_bond_distance
_geom_bond_site_symmetry_2
_geom_bond_publ_flag
Co1 O1A 2.0366(13) . ?
Co1 O3A 2.0661(12) . ?
Co1 O3A 2.0931(12) 7 ?
Co1 N2 2.1080(15) . ?
Co1 N1 2.1147(15) . ?
Co1 S1A 2.5257(5) . ?
S1A C2A 1.803(2) . ?
S1A C3A 1.8050(19) . ?
O1A C1A 1.260(2) . ?
O2A C1A 1.246(2) . ?
O3A C4A 1.296(2) . ?
O4A C4A 1.214(2) . ?
C1A C2A 1.523(3) . ?
C2A H2AA 0.9700 . ?
C2A H2AB 0.9700 . ?
C3A C4A 1.520(3) . ?
C3A H3AA 0.9700 . ?
C3A H3AB 0.9700 . ?
N1 C1 1.327(2) . ?
N1 C12 1.358(2) . ?
N2 C10 1.324(2) . ?
N2 C11 1.356(2) . ?
C1 C2 1.402(3) . ?
C1 H1A 0.9300 . ?
C2 C3 1.365(3) . ?
C2 H2A 0.9300 . ?
C3 C4 1.397(3) . ?
C3 H3A 0.9300 . ?
C4 C12 1.408(2) . ?
C4 C5 1.435(3) . ?
C5 C6 1.348(3) . ?
C5 H5A 0.9300 . ?
C6 C7 1.429(3) . ?
C6 H6A 0.9300 . ?
C7 C11 1.402(2) . ?
C7 C8 1.404(3) . ?
C8 C9 1.363(3) . ?
C8 H8A 0.9300 . ?
C9 C10 1.393(3) . ?
C9 H9A 0.9300 . ?
C10 H10A 0.9300 . ?
C11 C12 1.434(3) . ?
S1B C2B 1.816(2) 2_554 ?
S1B C2B 1.816(2) . ?
O1B C1B 1.321(2) . ?
O1B H1B 0.799(9) . ?
O2B C1B 1.204(2) . ?
C1B C2B 1.499(3) . ?
C2B H2BA 0.9700 . ?
C2B H2BB 0.9700 . ?
